data_7127231
loop_
_publ_author_name
'Iwami, Hikaru'
'Xing, Junfei'
'Nakanishi, Ryo'
'Horii, Yoji'
'Katoh, Keiichi'
'Breedlove, Brian K.'
'Kawachi, Kazuhiko'
'Kasama, Yasuhiko'
'Kwon, Eunsang'
'Yamashita, Masahiro'

_publ_section_title
;
 Cocrystals of Li<sup>+</sup> encapsulated fullerenes and Tb(iii)
 double-decker single molecule magnet in a quasi-kagome lattice.
;
_journal_issue 84
_journal_name_full 'Chemical communications (Cambridge, England)'
_journal_page_first 12785
_journal_page_last 12788
_journal_paper_doi 10.1039/d0cc04349d
_journal_volume 56
_journal_year 2020
_chemical_formula_sum 'C69 H62 Cl8 N12 Sb Tb'
_chemical_formula_weight 1623.57
_space_group_crystal_system triclinic
_space_group_IT_number 2
_space_group_name_Hall '-P 1'
_space_group_name_H-M_alt 'P -1'
_symmetry_cell_setting triclinic
_symmetry_space_group_name_H-M 'P -1'
_atom_sites_solution_hydrogens geom
_audit_creation_method SHELXL-2016/4
_audit_update_record
;
2020-06-16 deposited with the CCDC.	2020-09-14 downloaded from the CCDC.
;
_cell_angle_alpha 108.8830(10)
_cell_angle_beta 104.2230(10)
_cell_angle_gamma 91.5740(10)
_cell_formula_units_Z 2
_cell_length_a 13.1037(2)
_cell_length_b 15.3447(2)
_cell_length_c 18.9271(4)
_cell_measurement_reflns_used 27146
_cell_measurement_temperature 100
_cell_measurement_theta_max 30.9270
_cell_measurement_theta_min 2.1230
_cell_volume 3466.69(11)
_computing_cell_refinement 'CrysAlisPro 1.171.40.67a (Rigaku OD, 2019)'
_computing_data_collection 'CrysAlisPro 1.171.40.67a (Rigaku OD, 2019)'
_computing_data_reduction 'CrysAlisPro 1.171.40.67a (Rigaku OD, 2019)'
_computing_molecular_graphics 'Yadokari-XG 2009 (Wakita Nemoto et al., 2009)'
_computing_publication_material 'Yadokari-XG 2009 (Wakita,Nemoto et al., 2009)'
_computing_structure_refinement 'SHELXL-2016/4 (Sheldrick, 2016)'
_diffrn_ambient_temperature 100
_diffrn_measured_fraction_theta_full 0.959
_diffrn_measured_fraction_theta_max 0.826
_diffrn_measurement_device_type 'dtrek-CrysAlisPro-abstract goniometer imported rigaku-d*trek images'
_diffrn_measurement_method '\w scans'
_diffrn_radiation_monochromator graphite
_diffrn_radiation_type MoK\a
_diffrn_radiation_wavelength 0.71073
_diffrn_reflns_av_R_equivalents 0.0277
_diffrn_reflns_av_unetI/netI 0.0309
_diffrn_reflns_Laue_measured_fraction_full 0.959
_diffrn_reflns_Laue_measured_fraction_max 0.826
_diffrn_reflns_limit_h_max 18
_diffrn_reflns_limit_h_min -18
_diffrn_reflns_limit_k_max 21
_diffrn_reflns_limit_k_min -20
_diffrn_reflns_limit_l_max 26
_diffrn_reflns_limit_l_min -24
_diffrn_reflns_number 30159
_diffrn_reflns_point_group_measured_fraction_full 0.959
_diffrn_reflns_point_group_measured_fraction_max 0.826
_diffrn_reflns_theta_full 25.242
_diffrn_reflns_theta_max 30.802
_diffrn_reflns_theta_min 2.127
_diffrn_source 'fine-focus sealed X-ray tube'
_exptl_absorpt_coefficient_mu 1.760
_exptl_absorpt_correction_T_max 1.00000
_exptl_absorpt_correction_T_min 0.79686
_exptl_absorpt_correction_type multi-scan
_exptl_absorpt_process_details
;
CrysAlisPro 1.171.40.67a (Rigaku Oxford Diffraction, 2019)
Empirical absorption correction using spherical harmonics,
 implemented in SCALE3 ABSPACK scaling algorithm.
;
_exptl_crystal_colour black
_exptl_crystal_density_diffrn 1.555
_exptl_crystal_description block
_exptl_crystal_F_000 1624
_exptl_crystal_size_max 0.25
_exptl_crystal_size_mid 0.24
_exptl_crystal_size_min 0.18
_refine_diff_density_max 1.041
_refine_diff_density_min -1.955
_refine_diff_density_rms 0.099
_refine_ls_extinction_method none
_refine_ls_goodness_of_fit_ref 1.018
_refine_ls_matrix_type full
_refine_ls_number_parameters 828
_refine_ls_number_reflns 17930
_refine_ls_number_restraints 0
_refine_ls_restrained_S_all 1.018
_refine_ls_R_factor_all 0.0336
_refine_ls_R_factor_gt 0.0321
_refine_ls_shift/su_max 0.002
_refine_ls_shift/su_mean 0.000
_refine_ls_structure_factor_coef Fsqd
_refine_ls_weighting_details 'w=1/[\s^2^(Fo^2^)+(0.0526P)^2^+3.8416P] where P=(Fo^2^+2Fc^2^)/3'
_refine_ls_weighting_scheme calc
_refine_ls_wR_factor_gt 0.0875
_refine_ls_wR_factor_ref 0.0887
_reflns_Friedel_coverage 0.000
_reflns_number_gt 17000
_reflns_number_total 17930
_reflns_threshold_expression 'I > 2\s(I)'
_cod_data_source_file d0cc04349d2.cif
_cod_data_source_block TbPcOEP_SbCl6
_cod_depositor_comments 'Adding full bibliography for 7127230--7127236.cif.'
_cod_original_cell_volume 3466.69(10)
_cod_database_code 7127231
_shelx_shelxl_version_number 2016/4
_shelx_space_group_comment
;
The symmetry employed for this shelxl refinement is uniquely defined
by the following loop, which should always be used as a source of
symmetry information in preference to the above space-group names.
They are only intended as comments.
;

loop_
_space_group_symop_operation_xyz
'x, y, z'
'-x, -y, -z'

loop_
_atom_site_label
_atom_site_type_symbol
_atom_site_fract_x
_atom_site_fract_y
_atom_site_fract_z
_atom_site_U_iso_or_equiv
_atom_site_adp_type
_atom_site_occupancy
_atom_site_site_symmetry_order
_atom_site_calc_flag
_atom_site_refinement_flags_posn
_atom_site_refinement_flags_adp
_atom_site_refinement_flags_occupancy
_atom_site_disorder_assembly
_atom_site_disorder_group
TB1 Tb 0.46513(2) 0.30356(2) 0.28048(2) 0.01252(4) Uani 1 1 d . . . . .
SB1 Sb 1.00146(2) 0.75236(2) 0.24997(2) 0.02028(4) Uani 1 1 d . . . . .
CL1 Cl 1.09119(5) 0.63693(5) 0.18017(4) 0.02941(13) Uani 1 1 d . . . . .
CL2 Cl 0.91165(5) 0.86827(4) 0.31954(4) 0.03055(13) Uani 1 1 d . . . . .
CL3 Cl 1.04562(6) 0.70080(5) 0.35776(4) 0.03376(14) Uani 1 1 d . . . . .
CL4 Cl 0.84478(5) 0.64569(5) 0.19584(4) 0.03330(14) Uani 1 1 d . . . . .
CL5 Cl 1.16150(5) 0.85475(5) 0.30127(4) 0.03571(15) Uani 1 1 d . . . . .
CL6 Cl 0.95258(6) 0.80814(5) 0.14498(4) 0.03708(15) Uani 1 1 d . . . . .
CL7 Cl 0.78825(13) 0.17228(10) 0.20360(13) 0.1157(7) Uani 1 1 d . . . . .
CL8 Cl 0.69785(19) 0.01686(12) 0.22719(14) 0.1253(7) Uani 1 1 d . . . . .
N1 N 0.52486(15) 0.17411(12) 0.32080(11) 0.0159(3) Uani 1 1 d . . . . .
N2 N 0.65616(14) 0.31791(13) 0.30594(11) 0.0161(3) Uani 1 1 d . . . . .
N3 N 0.37063(15) 0.16418(12) 0.17781(11) 0.0162(3) Uani 1 1 d . . . . .
N4 N 0.31652(15) 0.37459(12) 0.22570(11) 0.0161(3) Uani 1 1 d . . . . .
N5 N 0.40307(15) 0.25976(12) 0.44910(11) 0.0163(3) Uani 1 1 d . . . . .
N6 N 0.50392(15) 0.30497(12) 0.16119(10) 0.0159(3) Uani 1 1 d . . . . .
N7 N 0.31323(14) 0.27729(13) 0.32685(10) 0.0156(3) Uani 1 1 d . . . . .
N8 N 0.50532(14) 0.37337(12) 0.42109(10) 0.0152(3) Uani 1 1 d . . . . .
N9 N 0.63636(15) 0.50242(12) 0.44600(11) 0.0167(3) Uani 1 1 d . . . . .
N10 N 0.41117(15) 0.49817(13) 0.20415(11) 0.0171(3) Uani 1 1 d . . . . .
N11 N 0.16683(15) 0.27051(13) 0.21670(11) 0.0178(4) Uani 1 1 d . . . . .
N12 N 0.50982(15) 0.46977(12) 0.31951(10) 0.0152(3) Uani 1 1 d . . . . .
C1 C 0.72370(19) 0.46423(16) 0.60132(13) 0.0198(4) Uani 1 1 d . . . . .
H1 H 0.766844 0.514085 0.602453 0.024 Uiso 1 1 calc R U . . .
C2 C 0.46016(18) 0.09875(14) 0.31280(13) 0.0167(4) Uani 1 1 d . . . . .
C3 C 0.59570(17) 0.51803(14) 0.38006(12) 0.0151(4) Uani 1 1 d . . . . .
C4 C 0.32176(17) 0.24255(14) 0.38577(12) 0.0157(4) Uani 1 1 d . . . . .
C5 C 0.21236(17) 0.24717(15) 0.27779(13) 0.0171(4) Uani 1 1 d . . . . .
C6 C 0.59276(17) 0.43521(14) 0.46438(12) 0.0157(4) Uani 1 1 d . . . . .
C7 C 0.15538(18) 0.18639(15) 0.30487(13) 0.0185(4) Uani 1 1 d . . . . .
C8 C 0.72259(19) 0.66560(16) 0.40727(14) 0.0202(4) Uani 1 1 d . . . . .
H2 H 0.764816 0.666583 0.454905 0.024 Uiso 1 1 calc R U . . .
C9 C 0.48599(17) 0.32204(14) 0.46524(12) 0.0157(4) Uani 1 1 d . . . . .
C10 C 0.72245(17) 0.30904(14) 0.36995(13) 0.0164(4) Uani 1 1 d . . . . .
C11 C 0.71289(17) 0.37775(15) 0.28396(13) 0.0174(4) Uani 1 1 d . . . . .
C12 C 0.32396(18) 0.09183(15) 0.19203(13) 0.0170(4) Uani 1 1 d . . . . .
C13 C 0.63569(18) 0.42161(15) 0.53901(12) 0.0169(4) Uani 1 1 d . . . . .
C14 C 0.9004(2) 0.47441(18) 0.33221(15) 0.0256(5) Uani 1 1 d . . . . .
H3 H 0.950009 0.504390 0.382672 0.031 Uiso 1 1 calc R U . . .
H4 H 0.865990 0.522282 0.315518 0.031 Uiso 1 1 calc R U . . .
C15 C 0.58251(18) 0.36127(15) 0.15793(13) 0.0167(4) Uani 1 1 d . . . . .
C16 C 0.81808(18) 0.41002(15) 0.33953(13) 0.0188(4) Uani 1 1 d . . . . .
C17 C 0.63834(18) 0.59732(14) 0.36473(13) 0.0164(4) Uani 1 1 d . . . . .
C18 C 0.32923(18) 0.43491(15) 0.18718(12) 0.0165(4) Uani 1 1 d . . . . .
C19 C 0.6330(2) 0.42827(19) 0.05790(16) 0.0271(5) Uani 1 1 d . . . . .
H5 H 0.664070 0.485613 0.099916 0.032 Uiso 1 1 calc R U . . .
H6 H 0.594353 0.444039 0.013803 0.032 Uiso 1 1 calc R U . . .
C20 C 0.1582(2) -0.03434(17) 0.12543(15) 0.0244(5) Uani 1 1 d . . . . .
H7 H 0.087655 -0.035885 0.093165 0.029 Uiso 1 1 calc R U . . .
H8 H 0.152461 -0.027702 0.176990 0.029 Uiso 1 1 calc R U . . .
C21 C 0.49243(17) 0.51589(14) 0.26790(12) 0.0162(4) Uani 1 1 d . . . . .
C22 C 0.36409(17) 0.06323(14) 0.25456(13) 0.0173(4) Uani 1 1 d . . . . .
H9 H 0.323313 0.015428 0.258641 0.021 Uiso 1 1 calc R U . . .
C23 C 0.59053(19) 0.66373(15) 0.26221(14) 0.0203(4) Uani 1 1 d . . . . .
H10 H 0.546756 0.663746 0.215384 0.024 Uiso 1 1 calc R U . . .
C24 C 0.58869(18) 0.31394(15) 0.59941(13) 0.0186(4) Uani 1 1 d . . . . .
H11 H 0.543934 0.265632 0.599079 0.022 Uiso 1 1 calc R U . . .
C25 C 0.56913(17) 0.34855(15) 0.53888(12) 0.0164(4) Uani 1 1 d . . . . .
C26 C 0.61232(18) 0.18174(15) 0.38214(13) 0.0167(4) Uani 1 1 d . . . . .
C27 C 0.05522(19) 0.13656(17) 0.27422(15) 0.0241(5) Uani 1 1 d . . . . .
H12 H 0.009444 0.139178 0.229010 0.029 Uiso 1 1 calc R U . . .
C28 C 0.70076(18) 0.24631(15) 0.40675(13) 0.0174(4) Uani 1 1 d . . . . .
H13 H 0.750912 0.248799 0.451887 0.021 Uiso 1 1 calc R U . . .
C29 C 0.57358(18) 0.59603(14) 0.29358(13) 0.0169(4) Uani 1 1 d . . . . .
C30 C 0.21550(18) 0.33086(15) 0.19425(13) 0.0172(4) Uani 1 1 d . . . . .
C31 C 0.22410(18) 0.18308(15) 0.37308(13) 0.0174(4) Uani 1 1 d . . . . .
C32 C 0.74430(19) 0.42860(16) 0.66222(13) 0.0208(4) Uani 1 1 d . . . . .
H14 H 0.803058 0.454740 0.704404 0.025 Uiso 1 1 calc R U . . .
C33 C 0.7413(2) 0.73290(16) 0.37544(14) 0.0236(5) Uani 1 1 d . . . . .
H15 H 0.797913 0.779232 0.402048 0.028 Uiso 1 1 calc R U . . .
C34 C 0.33560(19) 0.22233(15) 0.06880(13) 0.0191(4) Uani 1 1 d . . . . .
H16 H 0.286377 0.218597 0.022882 0.023 Uiso 1 1 calc R U . . .
C35 C 0.0264(2) 0.08218(18) 0.31459(16) 0.0286(5) Uani 1 1 d . . . . .
H17 H -0.039667 0.047054 0.295347 0.034 Uiso 1 1 calc R U . . .
C36 C 0.82393(18) 0.36767(15) 0.39316(13) 0.0189(4) Uani 1 1 d . . . . .
C37 C 0.67789(17) 0.39867(15) 0.21710(13) 0.0182(4) Uani 1 1 d . . . . .
H18 H 0.721756 0.442083 0.210118 0.022 Uiso 1 1 calc R U . . .
C38 C 0.23317(18) 0.42499(15) 0.12440(13) 0.0181(4) Uani 1 1 d . . . . .
C39 C 0.05964(19) 0.33516(17) 0.07906(14) 0.0231(5) Uani 1 1 d . . . . .
H19 H 0.010645 0.293874 0.083828 0.028 Uiso 1 1 calc R U . . .
C40 C 0.30967(18) 0.16554(15) 0.10896(13) 0.0181(4) Uani 1 1 d . . . . .
C41 C 0.3967(2) 0.31996(19) -0.03886(14) 0.0281(5) Uani 1 1 d . . . . .
H20 H 0.420625 0.371406 -0.052238 0.034 Uiso 1 1 calc R U . . .
H21 H 0.322732 0.323886 -0.039368 0.034 Uiso 1 1 calc R U . . .
C42 C 0.9133(2) 0.37459(18) 0.46263(15) 0.0263(5) Uani 1 1 d . . . . .
H22 H 0.884143 0.376562 0.505458 0.032 Uiso 1 1 calc R U . . .
H23 H 0.958462 0.432312 0.477666 0.032 Uiso 1 1 calc R U . . .
C43 C 0.1309(2) 0.08181(18) 0.00667(14) 0.0257(5) Uani 1 1 d . . . . .
H24 H 0.121109 0.141593 0.000462 0.031 Uiso 1 1 calc R U . . .
H25 H 0.065186 0.057754 0.012188 0.031 Uiso 1 1 calc R U . . .
C44 C 0.21706(18) 0.09519(16) 0.07921(13) 0.0202(4) Uani 1 1 d . . . . .
C45 C 0.6769(2) 0.73200(16) 0.30464(15) 0.0238(5) Uani 1 1 d . . . . .
H26 H 0.691454 0.777806 0.285029 0.029 Uiso 1 1 calc R U . . .
C46 C 0.42721(18) 0.28320(15) 0.09099(12) 0.0178(4) Uani 1 1 d . . . . .
C47 C 0.19493(19) 0.13008(16) 0.41368(14) 0.0212(4) Uani 1 1 d . . . . .
H27 H 0.240276 0.128304 0.459355 0.025 Uiso 1 1 calc R U . . .
C48 C 0.4559(2) -0.02973(18) 0.37607(16) 0.0289(5) Uani 1 1 d . . . . .
H28 H 0.381648 -0.024068 0.373494 0.035 Uiso 1 1 calc R U . . .
H29 H 0.489760 -0.035960 0.425602 0.035 Uiso 1 1 calc R U . . .
C49 C 0.55745(19) 0.37663(15) 0.08249(13) 0.0196(4) Uani 1 1 d . . . . .
C50 C 0.1084(2) 0.43614(18) 0.01344(14) 0.0251(5) Uani 1 1 d . . . . .
H30 H 0.090388 0.459554 -0.027011 0.030 Uiso 1 1 calc R U . . .
C51 C 0.0350(2) 0.37381(18) 0.02027(15) 0.0261(5) Uani 1 1 d . . . . .
H31 H -0.031696 0.357650 -0.015003 0.031 Uiso 1 1 calc R U . . .
C52 C 0.6784(2) 0.35469(17) 0.66086(14) 0.0218(4) Uani 1 1 d . . . . .
H32 H 0.694797 0.332118 0.701876 0.026 Uiso 1 1 calc R U . . .
C53 C 0.50604(18) 0.05683(15) 0.37177(13) 0.0190(4) Uani 1 1 d . . . . .
C54 C 0.45993(19) 0.32970(16) 0.04173(13) 0.0199(4) Uani 1 1 d . . . . .
C55 C 0.6821(2) 0.09427(19) 0.47999(15) 0.0276(5) Uani 1 1 d . . . . .
H33 H 0.647828 0.059885 0.504432 0.033 Uiso 1 1 calc R U . . .
H34 H 0.712365 0.154274 0.518580 0.033 Uiso 1 1 calc R U . . .
C56 C 0.60018(19) 0.10846(16) 0.41499(13) 0.0197(4) Uani 1 1 d . . . . .
C57 C 0.0943(2) 0.07954(17) 0.38271(16) 0.0269(5) Uani 1 1 d . . . . .
H35 H 0.072216 0.043242 0.408375 0.032 Uiso 1 1 calc R U . . .
C58 C 0.16023(18) 0.36100(15) 0.12995(13) 0.0180(4) Uani 1 1 d . . . . .
C59 C 0.2087(2) 0.46403(16) 0.06644(14) 0.0221(4) Uani 1 1 d . . . . .
H36 H 0.256941 0.506996 0.062968 0.027 Uiso 1 1 calc R U . . .
C60 C 0.22686(18) 0.04823(15) 0.12982(13) 0.0198(4) Uani 1 1 d . . . . .
C61 C 0.2015(3) -0.12613(19) 0.0923(2) 0.0415(7) Uani 1 1 d . . . . .
H37 H 0.205190 -0.134133 0.040607 0.062 Uiso 1 1 calc R U . . .
H38 H 0.155361 -0.176465 0.091316 0.062 Uiso 1 1 calc R U . . .
H39 H 0.271096 -0.125333 0.124328 0.062 Uiso 1 1 calc R U . . .
C62 C 0.1535(3) 0.0163(2) -0.06577(17) 0.0441(8) Uani 1 1 d . . . . .
H40 H 0.217779 0.040202 -0.072283 0.066 Uiso 1 1 calc R U . . .
H41 H 0.095835 0.010932 -0.110065 0.066 Uiso 1 1 calc R U . . .
H42 H 0.161282 -0.043624 -0.060797 0.066 Uiso 1 1 calc R U . . .
C63 C 0.7213(3) 0.3711(3) 0.0359(2) 0.0441(8) Uani 1 1 d . . . . .
H43 H 0.757116 0.352460 0.078482 0.066 Uiso 1 1 calc R U . . .
H44 H 0.770865 0.407862 0.024220 0.066 Uiso 1 1 calc R U . . .
H45 H 0.691243 0.317040 -0.008710 0.066 Uiso 1 1 calc R U . . .
C64 C 0.4646(3) -0.1168(2) 0.3111(2) 0.0456(8) Uani 1 1 d . . . . .
H46 H 0.432961 -0.110418 0.261910 0.068 Uiso 1 1 calc R U . . .
H47 H 0.428368 -0.169626 0.315024 0.068 Uiso 1 1 calc R U . . .
H48 H 0.537931 -0.125309 0.315602 0.068 Uiso 1 1 calc R U . . .
C65 C 0.4053(3) 0.2294(2) -0.10034(17) 0.0473(9) Uani 1 1 d . . . . .
H49 H 0.477862 0.225899 -0.101626 0.071 Uiso 1 1 calc R U . . .
H50 H 0.362563 0.227203 -0.150119 0.071 Uiso 1 1 calc R U . . .
H51 H 0.380810 0.177986 -0.087976 0.071 Uiso 1 1 calc R U . . .
C66 C 0.9615(3) 0.4242(3) 0.2745(2) 0.0462(8) Uani 1 1 d . . . . .
H52 H 1.004880 0.383890 0.294945 0.069 Uiso 1 1 calc R U . . .
H53 H 1.005614 0.468983 0.266339 0.069 Uiso 1 1 calc R U . . .
H54 H 0.912262 0.388304 0.226161 0.069 Uiso 1 1 calc R U . . .
C67 C 0.9811(3) 0.2938(3) 0.4485(2) 0.0501(9) Uani 1 1 d . . . . .
H55 H 0.936668 0.236214 0.431788 0.075 Uiso 1 1 calc R U . . .
H56 H 1.033873 0.300276 0.495753 0.075 Uiso 1 1 calc R U . . .
H57 H 1.015281 0.294579 0.409253 0.075 Uiso 1 1 calc R U . . .
C68 C 0.6698(6) 0.1010(4) 0.1878(4) 0.105(2) Uani 1 1 d . . . . .
H58 H 0.620444 0.138447 0.211237 0.126 Uiso 1 1 calc R U . . .
H59 H 0.636708 0.072987 0.132612 0.126 Uiso 1 1 calc R U . . .
C69 C 0.7715(3) 0.0421(3) 0.4536(2) 0.0458(8) Uani 1 1 d . . . . .
H60 H 0.742764 -0.018908 0.417895 0.069 Uiso 1 1 calc R U . . .
H61 H 0.822676 0.037379 0.497833 0.069 Uiso 1 1 calc R U . . .
H62 H 0.805125 0.075177 0.428600 0.069 Uiso 1 1 calc R U . . .

loop_
_atom_site_aniso_label
_atom_site_aniso_U_11
_atom_site_aniso_U_22
_atom_site_aniso_U_33
_atom_site_aniso_U_23
_atom_site_aniso_U_13
_atom_site_aniso_U_12
TB1 0.01189(5) 0.01354(5) 0.01172(5) 0.00528(4) 0.00129(4) -0.00012(3)
SB1 0.01964(8) 0.02110(8) 0.02136(8) 0.00944(6) 0.00491(6) 0.00147(6)
CL1 0.0291(3) 0.0359(3) 0.0208(3) 0.0079(2) 0.0038(2) 0.0120(2)
CL2 0.0303(3) 0.0205(3) 0.0451(4) 0.0103(2) 0.0192(3) 0.0010(2)
CL3 0.0454(4) 0.0360(3) 0.0250(3) 0.0164(3) 0.0100(3) 0.0091(3)
CL4 0.0264(3) 0.0280(3) 0.0393(4) 0.0060(3) 0.0061(3) -0.0043(2)
CL5 0.0241(3) 0.0359(3) 0.0423(4) 0.0081(3) 0.0084(3) -0.0059(2)
CL6 0.0404(4) 0.0456(4) 0.0367(4) 0.0280(3) 0.0111(3) 0.0119(3)
CL7 0.0873(10) 0.0673(8) 0.1729(17) -0.0137(9) 0.0738(11) 0.0105(7)
CL8 0.1626(18) 0.0689(9) 0.1510(17) 0.0086(10) 0.0923(15) 0.0182(10)
N1 0.0146(8) 0.0162(8) 0.0166(8) 0.0073(7) 0.0017(7) 0.0003(6)
N2 0.0127(8) 0.0192(8) 0.0172(8) 0.0081(7) 0.0028(7) -0.0001(6)
N3 0.0167(8) 0.0161(8) 0.0151(8) 0.0060(6) 0.0024(7) -0.0010(6)
N4 0.0153(8) 0.0164(8) 0.0161(8) 0.0069(7) 0.0018(7) -0.0004(6)
N5 0.0165(8) 0.0175(8) 0.0153(8) 0.0070(7) 0.0034(7) 0.0001(7)
N6 0.0161(8) 0.0173(8) 0.0138(8) 0.0058(6) 0.0025(7) 0.0007(6)
N7 0.0134(8) 0.0186(8) 0.0152(8) 0.0075(7) 0.0024(7) 0.0003(6)
N8 0.0157(8) 0.0165(8) 0.0132(8) 0.0064(6) 0.0020(7) 0.0002(6)
N9 0.0182(9) 0.0155(8) 0.0154(8) 0.0052(6) 0.0032(7) -0.0007(6)
N10 0.0183(9) 0.0179(8) 0.0145(8) 0.0072(7) 0.0013(7) 0.0011(7)
N11 0.0146(8) 0.0206(8) 0.0181(9) 0.0081(7) 0.0024(7) 0.0006(7)
N12 0.0157(8) 0.0146(8) 0.0146(8) 0.0067(6) 0.0008(7) 0.0009(6)
C1 0.0198(10) 0.0198(10) 0.0172(10) 0.0055(8) 0.0016(8) 0.0011(8)
C2 0.0175(10) 0.0161(9) 0.0178(10) 0.0074(8) 0.0049(8) 0.0025(7)
C3 0.0148(9) 0.0151(9) 0.0155(9) 0.0056(7) 0.0037(8) -0.0002(7)
C4 0.0162(9) 0.0155(9) 0.0150(9) 0.0051(7) 0.0039(8) 0.0001(7)
C5 0.0147(9) 0.0183(9) 0.0171(9) 0.0061(8) 0.0028(8) -0.0011(7)
C6 0.0181(10) 0.0150(9) 0.0135(9) 0.0045(7) 0.0038(8) 0.0019(7)
C7 0.0171(10) 0.0191(9) 0.0196(10) 0.0073(8) 0.0048(8) -0.0005(8)
C8 0.0205(10) 0.0204(10) 0.0193(10) 0.0067(8) 0.0050(8) -0.0014(8)
C9 0.0159(9) 0.0162(9) 0.0142(9) 0.0056(7) 0.0019(8) 0.0024(7)
C10 0.0137(9) 0.0164(9) 0.0174(9) 0.0052(7) 0.0018(8) 0.0017(7)
C11 0.0152(9) 0.0167(9) 0.0189(10) 0.0048(8) 0.0042(8) -0.0005(7)
C12 0.0168(10) 0.0157(9) 0.0168(10) 0.0046(7) 0.0034(8) -0.0005(7)
C13 0.0183(10) 0.0193(9) 0.0122(9) 0.0057(7) 0.0020(8) 0.0021(8)
C14 0.0194(11) 0.0283(12) 0.0258(12) 0.0097(10) 0.0006(9) -0.0083(9)
C15 0.0180(10) 0.0164(9) 0.0171(10) 0.0068(7) 0.0055(8) 0.0021(7)
C16 0.0150(10) 0.0192(9) 0.0193(10) 0.0049(8) 0.0022(8) -0.0009(8)
C17 0.0177(10) 0.0153(9) 0.0171(9) 0.0062(7) 0.0057(8) 0.0009(7)
C18 0.0176(10) 0.0180(9) 0.0146(9) 0.0077(7) 0.0023(8) 0.0026(8)
C19 0.0284(13) 0.0314(12) 0.0277(12) 0.0189(10) 0.0073(10) -0.0006(10)
C20 0.0209(11) 0.0232(11) 0.0252(11) 0.0078(9) 0.0007(9) -0.0060(9)
C21 0.0175(10) 0.0155(9) 0.0162(9) 0.0057(7) 0.0056(8) 0.0007(7)
C22 0.0168(10) 0.0154(9) 0.0193(10) 0.0062(8) 0.0043(8) -0.0007(7)
C23 0.0224(11) 0.0205(10) 0.0202(10) 0.0104(8) 0.0051(9) -0.0002(8)
C24 0.0200(10) 0.0207(10) 0.0178(10) 0.0101(8) 0.0049(8) 0.0041(8)
C25 0.0168(10) 0.0188(9) 0.0135(9) 0.0062(7) 0.0026(8) 0.0029(7)
C26 0.0161(10) 0.0184(9) 0.0161(9) 0.0076(8) 0.0027(8) 0.0031(8)
C27 0.0186(11) 0.0268(11) 0.0243(11) 0.0091(9) 0.0017(9) -0.0046(9)
C28 0.0164(10) 0.0185(9) 0.0167(9) 0.0070(8) 0.0023(8) 0.0021(8)
C29 0.0178(10) 0.0162(9) 0.0171(9) 0.0060(7) 0.0050(8) 0.0000(7)
C30 0.0159(10) 0.0193(9) 0.0151(9) 0.0063(8) 0.0014(8) 0.0016(8)
C31 0.0177(10) 0.0165(9) 0.0183(10) 0.0061(8) 0.0054(8) -0.0011(7)
C32 0.0178(10) 0.0249(11) 0.0159(10) 0.0060(8) -0.0013(8) 0.0022(8)
C33 0.0243(11) 0.0214(10) 0.0245(11) 0.0071(9) 0.0074(9) -0.0063(9)
C34 0.0213(11) 0.0204(10) 0.0124(9) 0.0051(8) -0.0002(8) -0.0018(8)
C35 0.0246(12) 0.0272(12) 0.0331(13) 0.0122(10) 0.0048(10) -0.0090(9)
C36 0.0144(10) 0.0187(9) 0.0202(10) 0.0042(8) 0.0022(8) -0.0003(8)
C37 0.0150(9) 0.0201(10) 0.0197(10) 0.0076(8) 0.0041(8) -0.0013(8)
C38 0.0168(10) 0.0193(9) 0.0175(10) 0.0078(8) 0.0008(8) 0.0038(8)
C39 0.0169(10) 0.0275(11) 0.0220(11) 0.0094(9) -0.0010(9) 0.0005(8)
C40 0.0170(10) 0.0188(9) 0.0151(9) 0.0043(8) 0.0005(8) -0.0010(8)
C41 0.0356(14) 0.0307(12) 0.0180(11) 0.0128(10) 0.0020(10) -0.0022(10)
C42 0.0208(11) 0.0298(12) 0.0215(11) 0.0072(9) -0.0032(9) -0.0074(9)
C43 0.0202(11) 0.0291(12) 0.0220(11) 0.0096(9) -0.0050(9) -0.0062(9)
C44 0.0173(10) 0.0205(10) 0.0177(10) 0.0041(8) -0.0004(8) -0.0035(8)
C45 0.0265(12) 0.0212(10) 0.0276(12) 0.0125(9) 0.0092(10) -0.0009(9)
C46 0.0203(10) 0.0191(9) 0.0131(9) 0.0061(8) 0.0021(8) 0.0006(8)
C47 0.0231(11) 0.0199(10) 0.0219(11) 0.0091(8) 0.0060(9) -0.0011(8)
C48 0.0286(13) 0.0301(12) 0.0320(13) 0.0224(11) 0.0001(11) -0.0034(10)
C49 0.0238(11) 0.0198(10) 0.0181(10) 0.0096(8) 0.0068(9) 0.0018(8)
C50 0.0246(12) 0.0311(12) 0.0192(11) 0.0134(9) -0.0012(9) 0.0050(9)
C51 0.0197(11) 0.0314(12) 0.0228(11) 0.0105(10) -0.0037(9) 0.0031(9)
C52 0.0231(11) 0.0267(11) 0.0175(10) 0.0115(9) 0.0029(9) 0.0062(9)
C53 0.0190(10) 0.0196(10) 0.0205(10) 0.0105(8) 0.0041(8) 0.0012(8)
C54 0.0252(11) 0.0200(10) 0.0164(10) 0.0090(8) 0.0049(9) 0.0017(8)
C55 0.0250(12) 0.0343(13) 0.0261(12) 0.0188(11) 0.0002(10) 0.0015(10)
C56 0.0210(11) 0.0216(10) 0.0193(10) 0.0111(8) 0.0048(9) 0.0036(8)
C57 0.0277(12) 0.0238(11) 0.0320(13) 0.0133(10) 0.0087(10) -0.0057(9)
C58 0.0162(10) 0.0202(10) 0.0170(10) 0.0084(8) 0.0005(8) 0.0029(8)
C59 0.0250(11) 0.0220(10) 0.0208(11) 0.0115(9) 0.0029(9) 0.0039(9)
C60 0.0186(10) 0.0179(9) 0.0200(10) 0.0048(8) 0.0029(8) -0.0022(8)
C61 0.0493(18) 0.0206(12) 0.0505(18) 0.0050(12) 0.0167(15) -0.0064(12)
C62 0.052(2) 0.0425(16) 0.0203(13) 0.0006(12) -0.0082(13) 0.0082(14)
C63 0.0392(17) 0.064(2) 0.0526(19) 0.0403(17) 0.0262(15) 0.0140(15)
C64 0.051(2) 0.0223(13) 0.063(2) 0.0208(14) 0.0075(17) 0.0037(12)
C65 0.080(3) 0.0378(16) 0.0180(12) 0.0069(11) 0.0072(14) -0.0009(16)
C66 0.0308(15) 0.056(2) 0.054(2) 0.0137(16) 0.0220(15) -0.0064(14)
C67 0.0286(16) 0.083(3) 0.0431(18) 0.0272(18) 0.0078(14) 0.0225(16)
C68 0.129(5) 0.069(3) 0.113(5) -0.011(3) 0.087(4) -0.016(3)
C69 0.0360(17) 0.055(2) 0.053(2) 0.0319(17) 0.0040(15) 0.0205(15)

loop_
_atom_type_symbol
_atom_type_description
_atom_type_scat_dispersion_real
_atom_type_scat_dispersion_imag
_atom_type_scat_source
C C 0.0033 0.0016 'International Tables Vol C Tables 4.2.6.8 and 6.1.1.4'
H H 0.0000 0.0000 'International Tables Vol C Tables 4.2.6.8 and 6.1.1.4'
N N 0.0061 0.0033 'International Tables Vol C Tables 4.2.6.8 and 6.1.1.4'
Cl Cl 0.1484 0.1585 'International Tables Vol C Tables 4.2.6.8 and 6.1.1.4'
Sb Sb -0.5866 1.5461 'International Tables Vol C Tables 4.2.6.8 and 6.1.1.4'
Tb Tb -0.1723 4.1537 'International Tables Vol C Tables 4.2.6.8 and 6.1.1.4'

loop_
_geom_angle_atom_site_label_1
_geom_angle_atom_site_label_2
_geom_angle_atom_site_label_3
_geom_angle
_geom_angle_site_symmetry_1
_geom_angle_site_symmetry_3
_geom_angle_publ_flag
N2 TB1 N3 115.67(6) . . ?
N2 TB1 N12 77.89(6) . . ?
N3 TB1 N12 146.10(6) . . ?
N2 TB1 N4 138.78(6) . . ?
N3 TB1 N4 82.78(6) . . ?
N12 TB1 N4 69.23(6) . . ?
N2 TB1 N1 73.06(6) . . ?
N3 TB1 N1 73.64(6) . . ?
N12 TB1 N1 139.35(6) . . ?
N4 TB1 N1 147.41(6) . . ?
N2 TB1 N7 146.43(6) . . ?
N3 TB1 N7 78.65(6) . . ?
N12 TB1 N7 107.66(6) . . ?
N4 TB1 N7 69.93(6) . . ?
N1 TB1 N7 83.40(6) . . ?
N2 TB1 N8 83.15(6) . . ?
N3 TB1 N8 139.22(6) . . ?
N12 TB1 N8 70.00(6) . . ?
N4 TB1 N8 107.15(6) . . ?
N1 TB1 N8 78.75(6) . . ?
N7 TB1 N8 68.77(6) . . ?
N2 TB1 N6 73.56(6) . . ?
N3 TB1 N6 72.78(6) . . ?
N12 TB1 N6 82.81(6) . . ?
N4 TB1 N6 78.19(6) . . ?
N1 TB1 N6 114.48(6) . . ?
N7 TB1 N6 139.34(6) . . ?
N8 TB1 N6 147.38(6) . . ?
CL6 SB1 CL3 177.53(3) . . ?
CL6 SB1 CL1 91.12(3) . . ?
CL3 SB1 CL1 91.33(2) . . ?
CL6 SB1 CL4 89.62(3) . . ?
CL3 SB1 CL4 90.09(3) . . ?
CL1 SB1 CL4 88.64(2) . . ?
CL6 SB1 CL5 90.32(3) . . ?
CL3 SB1 CL5 90.06(3) . . ?
CL1 SB1 CL5 89.19(3) . . ?
CL4 SB1 CL5 177.82(3) . . ?
CL6 SB1 CL2 88.67(3) . . ?
CL3 SB1 CL2 88.88(3) . . ?
CL1 SB1 CL2 179.78(3) . . ?
CL4 SB1 CL2 91.44(2) . . ?
CL5 SB1 CL2 90.74(2) . . ?
C2 N1 C26 105.96(18) . . ?
C2 N1 TB1 124.51(15) . . ?
C26 N1 TB1 124.05(14) . . ?
C10 N2 C11 105.82(18) . . ?
C10 N2 TB1 123.69(14) . . ?
C11 N2 TB1 123.37(15) . . ?
C40 N3 C12 106.14(18) . . ?
C40 N3 TB1 122.44(14) . . ?
C12 N3 TB1 122.73(14) . . ?
C30 N4 C18 107.42(18) . . ?
C30 N4 TB1 123.47(14) . . ?
C18 N4 TB1 121.37(14) . . ?
C9 N5 C4 121.90(19) . . ?
C15 N6 C46 106.18(18) . . ?
C15 N6 TB1 124.74(14) . . ?
C46 N6 TB1 123.34(14) . . ?
C4 N7 C5 107.27(18) . . ?
C4 N7 TB1 121.94(14) . . ?
C5 N7 TB1 122.40(14) . . ?
C6 N8 C9 107.11(18) . . ?
C6 N8 TB1 122.71(14) . . ?
C9 N8 TB1 120.61(13) . . ?
C3 N9 C6 122.48(19) . . ?
C18 N10 C21 122.06(19) . . ?
C5 N11 C30 122.84(19) . . ?
C21 N12 C3 107.47(17) . . ?
C21 N12 TB1 122.49(14) . . ?
C3 N12 TB1 122.83(14) . . ?
C13 C1 C32 117.0(2) . . ?
C13 C1 H1 121.5 . . ?
C32 C1 H1 121.5 . . ?
N1 C2 C22 124.9(2) . . ?
N1 C2 C53 110.74(19) . . ?
C22 C2 C53 124.36(19) . . ?
N9 C3 N12 128.55(19) . . ?
N9 C3 C17 121.43(19) . . ?
N12 C3 C17 109.96(18) . . ?
N5 C4 N7 127.59(19) . . ?
N5 C4 C31 121.88(19) . . ?
N7 C4 C31 110.49(19) . . ?
N11 C5 N7 127.8(2) . . ?
N11 C5 C7 122.1(2) . . ?
N7 C5 C7 109.96(19) . . ?
N9 C6 N8 127.5(2) . . ?
N9 C6 C13 121.84(19) . . ?
N8 C6 C13 110.63(18) . . ?
C27 C7 C31 121.7(2) . . ?
C27 C7 C5 131.8(2) . . ?
C31 C7 C5 106.45(19) . . ?
C17 C8 C33 117.0(2) . . ?
C17 C8 H2 121.5 . . ?
C33 C8 H2 121.5 . . ?
N5 C9 N8 127.8(2) . . ?
N5 C9 C25 121.81(19) . . ?
N8 C9 C25 110.31(18) . . ?
N2 C10 C28 124.7(2) . . ?
N2 C10 C36 111.34(19) . . ?
C28 C10 C36 123.8(2) . . ?
C37 C11 N2 124.6(2) . . ?
C37 C11 C16 125.2(2) . . ?
N2 C11 C16 110.02(19) . . ?
C22 C12 N3 125.1(2) . . ?
C22 C12 C60 124.9(2) . . ?
N3 C12 C60 110.01(19) . . ?
C1 C13 C25 121.2(2) . . ?
C1 C13 C6 132.8(2) . . ?
C25 C13 C6 106.00(18) . . ?
C16 C14 C66 112.6(2) . . ?
C16 C14 H3 109.1 . . ?
C66 C14 H3 109.1 . . ?
C16 C14 H4 109.1 . . ?
C66 C14 H4 109.1 . . ?
H3 C14 H4 107.8 . . ?
N6 C15 C37 125.2(2) . . ?
N6 C15 C49 110.92(19) . . ?
C37 C15 C49 123.9(2) . . ?
C36 C16 C11 106.55(19) . . ?
C36 C16 C14 129.6(2) . . ?
C11 C16 C14 123.8(2) . . ?
C8 C17 C29 121.9(2) . . ?
C8 C17 C3 131.9(2) . . ?
C29 C17 C3 106.27(18) . . ?
N10 C18 N4 127.7(2) . . ?
N10 C18 C38 122.2(2) . . ?
N4 C18 C38 109.96(19) . . ?
C49 C19 C63 111.8(2) . . ?
C49 C19 H5 109.3 . . ?
C63 C19 H5 109.3 . . ?
C49 C19 H6 109.3 . . ?
C63 C19 H6 109.3 . . ?
H5 C19 H6 107.9 . . ?
C60 C20 C61 112.8(2) . . ?
C60 C20 H7 109.0 . . ?
C61 C20 H7 109.0 . . ?
C60 C20 H8 109.0 . . ?
C61 C20 H8 109.0 . . ?
H7 C20 H8 107.8 . . ?
N10 C21 N12 127.58(19) . . ?
N10 C21 C29 121.87(19) . . ?
N12 C21 C29 110.44(19) . . ?
C12 C22 C2 127.0(2) . . ?
C12 C22 H9 116.5 . . ?
C2 C22 H9 116.5 . . ?
C29 C23 C45 116.7(2) . . ?
C29 C23 H10 121.6 . . ?
C45 C23 H10 121.6 . . ?
C25 C24 C52 117.1(2) . . ?
C25 C24 H11 121.5 . . ?
C52 C24 H11 121.5 . . ?
C24 C25 C13 121.9(2) . . ?
C24 C25 C9 132.2(2) . . ?
C13 C25 C9 105.83(18) . . ?
C28 C26 N1 124.9(2) . . ?
C28 C26 C56 124.6(2) . . ?
N1 C26 C56 110.42(19) . . ?
C7 C27 C35 116.8(2) . . ?
C7 C27 H12 121.6 . . ?
C35 C27 H12 121.6 . . ?
C26 C28 C10 126.4(2) . . ?
C26 C28 H13 116.8 . . ?
C10 C28 H13 116.8 . . ?
C23 C29 C17 121.4(2) . . ?
C23 C29 C21 132.7(2) . . ?
C17 C29 C21 105.78(18) . . ?
N11 C30 N4 128.0(2) . . ?
N11 C30 C58 121.7(2) . . ?
N4 C30 C58 110.36(19) . . ?
C47 C31 C7 121.4(2) . . ?
C47 C31 C4 132.8(2) . . ?
C7 C31 C4 105.75(19) . . ?
C52 C32 C1 121.4(2) . . ?
C52 C32 H14 119.3 . . ?
C1 C32 H14 119.3 . . ?
C45 C33 C8 121.3(2) . . ?
C45 C33 H15 119.4 . . ?
C8 C33 H15 119.4 . . ?
C46 C34 C40 126.5(2) . . ?
C46 C34 H16 116.7 . . ?
C40 C34 H16 116.7 . . ?
C57 C35 C27 121.4(2) . . ?
C57 C35 H17 119.3 . . ?
C27 C35 H17 119.3 . . ?
C16 C36 C10 106.2(2) . . ?
C16 C36 C42 129.5(2) . . ?
C10 C36 C42 124.3(2) . . ?
C11 C37 C15 127.1(2) . . ?
C11 C37 H18 116.5 . . ?
C15 C37 H18 116.5 . . ?
C59 C38 C58 121.3(2) . . ?
C59 C38 C18 132.6(2) . . ?
C58 C38 C18 106.14(19) . . ?
C58 C39 C51 117.2(2) . . ?
C58 C39 H19 121.4 . . ?
C51 C39 H19 121.4 . . ?
N3 C40 C34 124.6(2) . . ?
N3 C40 C44 110.79(19) . . ?
C34 C40 C44 124.5(2) . . ?
C54 C41 C65 113.7(2) . . ?
C54 C41 H20 108.8 . . ?
C65 C41 H20 108.8 . . ?
C54 C41 H21 108.8 . . ?
C65 C41 H21 108.8 . . ?
H20 C41 H21 107.7 . . ?
C36 C42 C67 113.5(2) . . ?
C36 C42 H22 108.9 . . ?
C67 C42 H22 108.9 . . ?
C36 C42 H23 108.9 . . ?
C67 C42 H23 108.9 . . ?
H22 C42 H23 107.7 . . ?
C44 C43 C62 113.5(2) . . ?
C44 C43 H24 108.9 . . ?
C62 C43 H24 108.9 . . ?
C44 C43 H25 108.9 . . ?
C62 C43 H25 108.9 . . ?
H24 C43 H25 107.7 . . ?
C60 C44 C40 106.6(2) . . ?
C60 C44 C43 129.0(2) . . ?
C40 C44 C43 124.4(2) . . ?
C33 C45 C23 121.6(2) . . ?
C33 C45 H26 119.2 . . ?
C23 C45 H26 119.2 . . ?
N6 C46 C34 124.7(2) . . ?
N6 C46 C54 110.28(19) . . ?
C34 C46 C54 124.9(2) . . ?
C31 C47 C57 116.9(2) . . ?
C31 C47 H27 121.5 . . ?
C57 C47 H27 121.5 . . ?
C53 C48 C64 112.8(2) . . ?
C53 C48 H28 109.0 . . ?
C64 C48 H28 109.0 . . ?
C53 C48 H29 109.0 . . ?
C64 C48 H29 109.0 . . ?
H28 C48 H29 107.8 . . ?
C54 C49 C15 106.39(19) . . ?
C54 C49 C19 129.5(2) . . ?
C15 C49 C19 123.9(2) . . ?
C51 C50 C59 121.1(2) . . ?
C51 C50 H30 119.4 . . ?
C59 C50 H30 119.4 . . ?
C50 C51 C39 121.3(2) . . ?
C50 C51 H31 119.3 . . ?
C39 C51 H31 119.3 . . ?
C24 C52 C32 121.5(2) . . ?
C24 C52 H32 119.3 . . ?
C32 C52 H32 119.3 . . ?
C56 C53 C2 106.76(19) . . ?
C56 C53 C48 129.5(2) . . ?
C2 C53 C48 123.6(2) . . ?
C49 C54 C46 106.2(2) . . ?
C49 C54 C41 129.2(2) . . ?
C46 C54 C41 124.5(2) . . ?
C56 C55 C69 113.3(2) . . ?
C56 C55 H33 108.9 . . ?
C69 C55 H33 108.9 . . ?
C56 C55 H34 108.9 . . ?
C69 C55 H34 108.9 . . ?
H33 C55 H34 107.7 . . ?
C53 C56 C26 106.1(2) . . ?
C53 C56 C55 129.4(2) . . ?
C26 C56 C55 124.4(2) . . ?
C35 C57 C47 121.6(2) . . ?
C35 C57 H35 119.2 . . ?
C47 C57 H35 119.2 . . ?
C39 C58 C38 121.7(2) . . ?
C39 C58 C30 132.3(2) . . ?
C38 C58 C30 105.98(19) . . ?
C38 C59 C50 117.4(2) . . ?
C38 C59 H36 121.3 . . ?
C50 C59 H36 121.3 . . ?
C44 C60 C12 106.37(19) . . ?
C44 C60 C20 129.3(2) . . ?
C12 C60 C20 124.3(2) . . ?
C20 C61 H37 109.5 . . ?
C20 C61 H38 109.5 . . ?
H37 C61 H38 109.5 . . ?
C20 C61 H39 109.5 . . ?
H37 C61 H39 109.5 . . ?
H38 C61 H39 109.5 . . ?
C43 C62 H40 109.5 . . ?
C43 C62 H41 109.5 . . ?
H40 C62 H41 109.5 . . ?
C43 C62 H42 109.5 . . ?
H40 C62 H42 109.5 . . ?
H41 C62 H42 109.5 . . ?
C19 C63 H43 109.5 . . ?
C19 C63 H44 109.5 . . ?
H43 C63 H44 109.5 . . ?
C19 C63 H45 109.5 . . ?
H43 C63 H45 109.5 . . ?
H44 C63 H45 109.5 . . ?
C48 C64 H46 109.5 . . ?
C48 C64 H47 109.5 . . ?
H46 C64 H47 109.5 . . ?
C48 C64 H48 109.5 . . ?
H46 C64 H48 109.5 . . ?
H47 C64 H48 109.5 . . ?
C41 C65 H49 109.5 . . ?
C41 C65 H50 109.5 . . ?
H49 C65 H50 109.5 . . ?
C41 C65 H51 109.5 . . ?
H49 C65 H51 109.5 . . ?
H50 C65 H51 109.5 . . ?
C14 C66 H52 109.5 . . ?
C14 C66 H53 109.5 . . ?
H52 C66 H53 109.5 . . ?
C14 C66 H54 109.5 . . ?
H52 C66 H54 109.5 . . ?
H53 C66 H54 109.5 . . ?
C42 C67 H55 109.5 . . ?
C42 C67 H56 109.5 . . ?
H55 C67 H56 109.5 . . ?
C42 C67 H57 109.5 . . ?
H55 C67 H57 109.5 . . ?
H56 C67 H57 109.5 . . ?
CL8 C68 CL7 109.9(5) . . ?
CL8 C68 H58 109.7 . . ?
CL7 C68 H58 109.7 . . ?
CL8 C68 H59 109.7 . . ?
CL7 C68 H59 109.7 . . ?
H58 C68 H59 108.2 . . ?
C55 C69 H60 109.5 . . ?
C55 C69 H61 109.5 . . ?
H60 C69 H61 109.5 . . ?
C55 C69 H62 109.5 . . ?
H60 C69 H62 109.5 . . ?
H61 C69 H62 109.5 . . ?

loop_
_geom_bond_atom_site_label_1
_geom_bond_atom_site_label_2
_geom_bond_distance
_geom_bond_site_symmetry_2
_geom_bond_publ_flag
TB1 N2 2.4198(18) . ?
TB1 N3 2.4219(18) . ?
TB1 N12 2.4248(17) . ?
TB1 N4 2.4313(19) . ?
TB1 N1 2.4318(18) . ?
TB1 N7 2.4367(18) . ?
TB1 N8 2.4376(18) . ?
TB1 N6 2.4396(18) . ?
SB1 CL6 2.3659(7) . ?
SB1 CL3 2.3690(7) . ?
SB1 CL1 2.3724(6) . ?
SB1 CL4 2.3749(6) . ?
SB1 CL5 2.3749(7) . ?
SB1 CL2 2.3755(6) . ?
CL7 C68 1.779(6) . ?
CL8 C68 1.694(8) . ?
N1 C2 1.360(3) . ?
N1 C26 1.388(3) . ?
N2 C10 1.355(3) . ?
N2 C11 1.389(3) . ?
N3 C40 1.358(3) . ?
N3 C12 1.384(3) . ?
N4 C30 1.365(3) . ?
N4 C18 1.380(3) . ?
N5 C9 1.333(3) . ?
N5 C4 1.339(3) . ?
N6 C15 1.352(3) . ?
N6 C46 1.388(3) . ?
N7 C4 1.367(3) . ?
N7 C5 1.381(3) . ?
N8 C6 1.364(3) . ?
N8 C9 1.379(3) . ?
N9 C3 1.331(3) . ?
N9 C6 1.345(3) . ?
N10 C18 1.330(3) . ?
N10 C21 1.343(3) . ?
N11 C5 1.327(3) . ?
N11 C30 1.342(3) . ?
N12 C21 1.362(3) . ?
N12 C3 1.378(3) . ?
C1 C13 1.393(3) . ?
C1 C32 1.401(3) . ?
C1 H1 0.9300 . ?
C2 C22 1.410(3) . ?
C2 C53 1.475(3) . ?
C3 C17 1.465(3) . ?
C4 C31 1.473(3) . ?
C5 C7 1.466(3) . ?
C6 C13 1.470(3) . ?
C7 C27 1.388(3) . ?
C7 C31 1.398(3) . ?
C8 C17 1.385(3) . ?
C8 C33 1.397(3) . ?
C8 H2 0.9300 . ?
C9 C25 1.469(3) . ?
C10 C28 1.417(3) . ?
C10 C36 1.471(3) . ?
C11 C37 1.379(3) . ?
C11 C16 1.471(3) . ?
C12 C22 1.383(3) . ?
C12 C60 1.470(3) . ?
C13 C25 1.400(3) . ?
C14 C16 1.504(3) . ?
C14 C66 1.531(4) . ?
C14 H3 0.9700 . ?
C14 H4 0.9700 . ?
C15 C37 1.415(3) . ?
C15 C49 1.481(3) . ?
C16 C36 1.360(3) . ?
C17 C29 1.398(3) . ?
C18 C38 1.469(3) . ?
C19 C49 1.499(3) . ?
C19 C63 1.529(4) . ?
C19 H5 0.9700 . ?
C19 H6 0.9700 . ?
C20 C60 1.501(3) . ?
C20 C61 1.531(4) . ?
C20 H7 0.9700 . ?
C20 H8 0.9700 . ?
C21 C29 1.472(3) . ?
C22 H9 0.9300 . ?
C23 C29 1.390(3) . ?
C23 C45 1.402(3) . ?
C23 H10 0.9300 . ?
C24 C25 1.385(3) . ?
C24 C52 1.394(3) . ?
C24 H11 0.9300 . ?
C26 C28 1.384(3) . ?
C26 C56 1.472(3) . ?
C27 C35 1.400(3) . ?
C27 H12 0.9300 . ?
C28 H13 0.9300 . ?
C30 C58 1.473(3) . ?
C31 C47 1.389(3) . ?
C32 C52 1.396(3) . ?
C32 H14 0.9300 . ?
C33 C45 1.393(4) . ?
C33 H15 0.9300 . ?
C34 C46 1.388(3) . ?
C34 C40 1.411(3) . ?
C34 H16 0.9300 . ?
C35 C57 1.388(4) . ?
C35 H17 0.9300 . ?
C36 C42 1.503(3) . ?
C37 H18 0.9300 . ?
C38 C59 1.389(3) . ?
C38 C58 1.398(3) . ?
C39 C58 1.387(3) . ?
C39 C51 1.398(4) . ?
C39 H19 0.9300 . ?
C40 C44 1.468(3) . ?
C41 C54 1.504(3) . ?
C41 C65 1.525(4) . ?
C41 H20 0.9700 . ?
C41 H21 0.9700 . ?
C42 C67 1.536(5) . ?
C42 H22 0.9700 . ?
C42 H23 0.9700 . ?
C43 C44 1.498(3) . ?
C43 C62 1.517(4) . ?
C43 H24 0.9700 . ?
C43 H25 0.9700 . ?
C44 C60 1.358(3) . ?
C45 H26 0.9300 . ?
C46 C54 1.474(3) . ?
C47 C57 1.398(3) . ?
C47 H27 0.9300 . ?
C48 C53 1.500(3) . ?
C48 C64 1.524(5) . ?
C48 H28 0.9700 . ?
C48 H29 0.9700 . ?
C49 C54 1.361(3) . ?
C50 C51 1.395(4) . ?
C50 C59 1.400(3) . ?
C50 H30 0.9300 . ?
C51 H31 0.9300 . ?
C52 H32 0.9300 . ?
C53 C56 1.360(3) . ?
C55 C56 1.500(3) . ?
C55 C69 1.530(4) . ?
C55 H33 0.9700 . ?
C55 H34 0.9700 . ?
C57 H35 0.9300 . ?
C59 H36 0.9300 . ?
C61 H37 0.9600 . ?
C61 H38 0.9600 . ?
C61 H39 0.9600 . ?
C62 H40 0.9600 . ?
C62 H41 0.9600 . ?
C62 H42 0.9600 . ?
C63 H43 0.9600 . ?
C63 H44 0.9600 . ?
C63 H45 0.9600 . ?
C64 H46 0.9600 . ?
C64 H47 0.9600 . ?
C64 H48 0.9600 . ?
C65 H49 0.9600 . ?
C65 H50 0.9600 . ?
C65 H51 0.9600 . ?
C66 H52 0.9600 . ?
C66 H53 0.9600 . ?
C66 H54 0.9600 . ?
C67 H55 0.9600 . ?
C67 H56 0.9600 . ?
C67 H57 0.9600 . ?
C68 H58 0.9700 . ?
C68 H59 0.9700 . ?
C69 H60 0.9600 . ?
C69 H61 0.9600 . ?
C69 H62 0.9600 . ?

loop_
_geom_torsion_atom_site_label_1
_geom_torsion_atom_site_label_2
_geom_torsion_atom_site_label_3
_geom_torsion_atom_site_label_4
_geom_torsion
_geom_torsion_site_symmetry_1
_geom_torsion_site_symmetry_2
_geom_torsion_site_symmetry_3
_geom_torsion_site_symmetry_4
_geom_torsion_publ_flag
C26 N1 C2 C22 -176.9(2) . . . . ?
TB1 N1 C2 C22 28.5(3) . . . . ?
C26 N1 C2 C53 1.0(2) . . . . ?
TB1 N1 C2 C53 -153.55(15) . . . . ?
C6 N9 C3 N12 -3.1(4) . . . . ?
C6 N9 C3 C17 173.9(2) . . . . ?
C21 N12 C3 N9 174.8(2) . . . . ?
TB1 N12 C3 N9 -34.4(3) . . . . ?
C21 N12 C3 C17 -2.5(2) . . . . ?
TB1 N12 C3 C17 148.33(14) . . . . ?
C9 N5 C4 N7 5.6(3) . . . . ?
C9 N5 C4 C31 -171.8(2) . . . . ?
C5 N7 C4 N5 -174.8(2) . . . . ?
TB1 N7 C4 N5 36.5(3) . . . . ?
C5 N7 C4 C31 2.9(2) . . . . ?
TB1 N7 C4 C31 -145.83(14) . . . . ?
C30 N11 C5 N7 -1.0(4) . . . . ?
C30 N11 C5 C7 175.4(2) . . . . ?
C4 N7 C5 N11 173.9(2) . . . . ?
TB1 N7 C5 N11 -37.5(3) . . . . ?
C4 N7 C5 C7 -2.9(2) . . . . ?
TB1 N7 C5 C7 145.72(15) . . . . ?
C3 N9 C6 N8 1.1(3) . . . . ?
C3 N9 C6 C13 -177.1(2) . . . . ?
C9 N8 C6 N9 -175.9(2) . . . . ?
TB1 N8 C6 N9 37.9(3) . . . . ?
C9 N8 C6 C13 2.5(2) . . . . ?
TB1 N8 C6 C13 -143.72(14) . . . . ?
N11 C5 C7 C27 6.1(4) . . . . ?
N7 C5 C7 C27 -176.9(2) . . . . ?
N11 C5 C7 C31 -175.3(2) . . . . ?
N7 C5 C7 C31 1.7(3) . . . . ?
C4 N5 C9 N8 -3.5(3) . . . . ?
C4 N5 C9 C25 172.9(2) . . . . ?
C6 N8 C9 N5 173.2(2) . . . . ?
TB1 N8 C9 N5 -39.8(3) . . . . ?
C6 N8 C9 C25 -3.6(2) . . . . ?
TB1 N8 C9 C25 143.45(14) . . . . ?
C11 N2 C10 C28 -172.8(2) . . . . ?
TB1 N2 C10 C28 36.0(3) . . . . ?
C11 N2 C10 C36 2.7(2) . . . . ?
TB1 N2 C10 C36 -148.50(15) . . . . ?
C10 N2 C11 C37 173.7(2) . . . . ?
TB1 N2 C11 C37 -35.0(3) . . . . ?
C10 N2 C11 C16 -2.4(2) . . . . ?
TB1 N2 C11 C16 148.88(15) . . . . ?
C40 N3 C12 C22 176.5(2) . . . . ?
TB1 N3 C12 C22 -35.3(3) . . . . ?
C40 N3 C12 C60 -2.0(2) . . . . ?
TB1 N3 C12 C60 146.16(15) . . . . ?
C32 C1 C13 C25 2.1(3) . . . . ?
C32 C1 C13 C6 -176.0(2) . . . . ?
N9 C6 C13 C1 -3.5(4) . . . . ?
N8 C6 C13 C1 178.0(2) . . . . ?
N9 C6 C13 C25 178.1(2) . . . . ?
N8 C6 C13 C25 -0.4(2) . . . . ?
C46 N6 C15 C37 -178.7(2) . . . . ?
TB1 N6 C15 C37 27.5(3) . . . . ?
C46 N6 C15 C49 -0.6(2) . . . . ?
TB1 N6 C15 C49 -154.44(15) . . . . ?
C37 C11 C16 C36 -174.8(2) . . . . ?
N2 C11 C16 C36 1.2(3) . . . . ?
C37 C11 C16 C14 2.9(4) . . . . ?
N2 C11 C16 C14 178.9(2) . . . . ?
C66 C14 C16 C36 96.8(3) . . . . ?
C66 C14 C16 C11 -80.3(3) . . . . ?
C33 C8 C17 C29 -0.9(3) . . . . ?
C33 C8 C17 C3 -179.3(2) . . . . ?
N9 C3 C17 C8 2.3(4) . . . . ?
N12 C3 C17 C8 179.8(2) . . . . ?
N9 C3 C17 C29 -176.3(2) . . . . ?
N12 C3 C17 C29 1.2(2) . . . . ?
C21 N10 C18 N4 -5.1(4) . . . . ?
C21 N10 C18 C38 170.6(2) . . . . ?
C30 N4 C18 N10 172.4(2) . . . . ?
TB1 N4 C18 N10 -37.3(3) . . . . ?
C30 N4 C18 C38 -3.7(2) . . . . ?
TB1 N4 C18 C38 146.56(14) . . . . ?
C18 N10 C21 N12 6.3(3) . . . . ?
C18 N10 C21 C29 -169.5(2) . . . . ?
C3 N12 C21 N10 -173.4(2) . . . . ?
TB1 N12 C21 N10 35.7(3) . . . . ?
C3 N12 C21 C29 2.8(2) . . . . ?
TB1 N12 C21 C29 -148.15(14) . . . . ?
N3 C12 C22 C2 -2.8(4) . . . . ?
C60 C12 C22 C2 175.5(2) . . . . ?
N1 C2 C22 C12 6.7(4) . . . . ?
C53 C2 C22 C12 -170.9(2) . . . . ?
C52 C24 C25 C13 -0.4(3) . . . . ?
C52 C24 C25 C9 178.1(2) . . . . ?
C1 C13 C25 C24 -1.5(3) . . . . ?
C6 C13 C25 C24 177.1(2) . . . . ?
C1 C13 C25 C9 179.7(2) . . . . ?
C6 C13 C25 C9 -1.7(2) . . . . ?
N5 C9 C25 C24 7.7(4) . . . . ?
N8 C9 C25 C24 -175.3(2) . . . . ?
N5 C9 C25 C13 -173.6(2) . . . . ?
N8 C9 C25 C13 3.4(2) . . . . ?
C2 N1 C26 C28 175.9(2) . . . . ?
TB1 N1 C26 C28 -29.3(3) . . . . ?
C2 N1 C26 C56 -1.3(2) . . . . ?
TB1 N1 C26 C56 153.46(14) . . . . ?
C31 C7 C27 C35 -0.4(4) . . . . ?
C5 C7 C27 C35 178.0(2) . . . . ?
N1 C26 C28 C10 -6.6(4) . . . . ?
C56 C26 C28 C10 170.2(2) . . . . ?
N2 C10 C28 C26 3.2(4) . . . . ?
C36 C10 C28 C26 -171.8(2) . . . . ?
C45 C23 C29 C17 1.3(3) . . . . ?
C45 C23 C29 C21 178.7(2) . . . . ?
C8 C17 C29 C23 -0.3(3) . . . . ?
C3 C17 C29 C23 178.5(2) . . . . ?
C8 C17 C29 C21 -178.3(2) . . . . ?
C3 C17 C29 C21 0.4(2) . . . . ?
N10 C21 C29 C23 -3.4(4) . . . . ?
N12 C21 C29 C23 -179.8(2) . . . . ?
N10 C21 C29 C17 174.4(2) . . . . ?
N12 C21 C29 C17 -2.0(2) . . . . ?
C5 N11 C30 N4 2.8(4) . . . . ?
C5 N11 C30 C58 -175.2(2) . . . . ?
C18 N4 C30 N11 -175.9(2) . . . . ?
TB1 N4 C30 N11 34.7(3) . . . . ?
C18 N4 C30 C58 2.3(2) . . . . ?
TB1 N4 C30 C58 -147.18(15) . . . . ?
C27 C7 C31 C47 -0.4(4) . . . . ?
C5 C7 C31 C47 -179.2(2) . . . . ?
C27 C7 C31 C4 178.9(2) . . . . ?
C5 C7 C31 C4 0.1(2) . . . . ?
N5 C4 C31 C47 -4.8(4) . . . . ?
N7 C4 C31 C47 177.3(2) . . . . ?
N5 C4 C31 C7 176.0(2) . . . . ?
N7 C4 C31 C7 -1.9(2) . . . . ?
C13 C1 C32 C52 -1.0(3) . . . . ?
C17 C8 C33 C45 1.0(4) . . . . ?
C7 C27 C35 C57 1.0(4) . . . . ?
C11 C16 C36 C10 0.4(2) . . . . ?
C14 C16 C36 C10 -177.1(2) . . . . ?
C11 C16 C36 C42 179.5(2) . . . . ?
C14 C16 C36 C42 2.0(4) . . . . ?
N2 C10 C36 C16 -1.9(3) . . . . ?
C28 C10 C36 C16 173.6(2) . . . . ?
N2 C10 C36 C42 178.9(2) . . . . ?
C28 C10 C36 C42 -5.6(3) . . . . ?
N2 C11 C37 C15 -3.0(4) . . . . ?
C16 C11 C37 C15 172.5(2) . . . . ?
N6 C15 C37 C11 7.2(4) . . . . ?
C49 C15 C37 C11 -170.7(2) . . . . ?
N10 C18 C38 C59 8.8(4) . . . . ?
N4 C18 C38 C59 -174.8(2) . . . . ?
N10 C18 C38 C58 -172.7(2) . . . . ?
N4 C18 C38 C58 3.7(2) . . . . ?
C12 N3 C40 C34 -172.7(2) . . . . ?
TB1 N3 C40 C34 39.0(3) . . . . ?
C12 N3 C40 C44 3.2(2) . . . . ?
TB1 N3 C40 C44 -145.15(15) . . . . ?
C46 C34 C40 N3 2.0(4) . . . . ?
C46 C34 C40 C44 -173.3(2) . . . . ?
C16 C36 C42 C67 -98.7(3) . . . . ?
C10 C36 C42 C67 80.3(3) . . . . ?
N3 C40 C44 C60 -3.2(3) . . . . ?
C34 C40 C44 C60 172.7(2) . . . . ?
N3 C40 C44 C43 176.6(2) . . . . ?
C34 C40 C44 C43 -7.5(4) . . . . ?
C62 C43 C44 C60 -92.3(3) . . . . ?
C62 C43 C44 C40 88.0(3) . . . . ?
C8 C33 C45 C23 0.0(4) . . . . ?
C29 C23 C45 C33 -1.1(4) . . . . ?
C15 N6 C46 C34 176.1(2) . . . . ?
TB1 N6 C46 C34 -29.6(3) . . . . ?
C15 N6 C46 C54 -0.6(2) . . . . ?
TB1 N6 C46 C54 153.67(15) . . . . ?
C40 C34 C46 N6 -7.0(4) . . . . ?
C40 C34 C46 C54 169.3(2) . . . . ?
C7 C31 C47 C57 0.7(3) . . . . ?
C4 C31 C47 C57 -178.4(2) . . . . ?
N6 C15 C49 C54 1.7(3) . . . . ?
C37 C15 C49 C54 179.8(2) . . . . ?
N6 C15 C49 C19 -173.9(2) . . . . ?
C37 C15 C49 C19 4.2(4) . . . . ?
C63 C19 C49 C54 -100.4(3) . . . . ?
C63 C19 C49 C15 74.1(3) . . . . ?
C59 C50 C51 C39 -1.6(4) . . . . ?
C58 C39 C51 C50 -0.3(4) . . . . ?
C25 C24 C52 C32 1.5(3) . . . . ?
C1 C32 C52 C24 -0.8(4) . . . . ?
N1 C2 C53 C56 -0.4(3) . . . . ?
C22 C2 C53 C56 177.5(2) . . . . ?
N1 C2 C53 C48 -177.3(2) . . . . ?
C22 C2 C53 C48 0.7(4) . . . . ?
C64 C48 C53 C56 -103.8(3) . . . . ?
C64 C48 C53 C2 72.3(3) . . . . ?
C15 C49 C54 C46 -1.9(2) . . . . ?
C19 C49 C54 C46 173.3(2) . . . . ?
C15 C49 C54 C41 -178.8(2) . . . . ?
C19 C49 C54 C41 -3.5(4) . . . . ?
N6 C46 C54 C49 1.7(3) . . . . ?
C34 C46 C54 C49 -175.0(2) . . . . ?
N6 C46 C54 C41 178.8(2) . . . . ?
C34 C46 C54 C41 2.0(4) . . . . ?
C65 C41 C54 C49 98.5(3) . . . . ?
C65 C41 C54 C46 -77.8(3) . . . . ?
C2 C53 C56 C26 -0.4(2) . . . . ?
C48 C53 C56 C26 176.2(2) . . . . ?
C2 C53 C56 C55 -176.6(2) . . . . ?
C48 C53 C56 C55 0.0(4) . . . . ?
C28 C26 C56 C53 -176.2(2) . . . . ?
N1 C26 C56 C53 1.0(3) . . . . ?
C28 C26 C56 C55 0.3(4) . . . . ?
N1 C26 C56 C55 177.5(2) . . . . ?
C69 C55 C56 C53 95.3(3) . . . . ?
C69 C55 C56 C26 -80.3(3) . . . . ?
C27 C35 C57 C47 -0.8(4) . . . . ?
C31 C47 C57 C35 -0.1(4) . . . . ?
C51 C39 C58 C38 1.8(4) . . . . ?
C51 C39 C58 C30 -175.5(2) . . . . ?
C59 C38 C58 C39 -1.4(4) . . . . ?
C18 C38 C58 C39 179.9(2) . . . . ?
C59 C38 C58 C30 176.6(2) . . . . ?
C18 C38 C58 C30 -2.2(2) . . . . ?
N11 C30 C58 C39 -4.0(4) . . . . ?
N4 C30 C58 C39 177.7(2) . . . . ?
N11 C30 C58 C38 178.3(2) . . . . ?
N4 C30 C58 C38 0.0(2) . . . . ?
C58 C38 C59 C50 -0.5(3) . . . . ?
C18 C38 C59 C50 177.8(2) . . . . ?
C51 C50 C59 C38 2.0(4) . . . . ?
C40 C44 C60 C12 1.8(3) . . . . ?
C43 C44 C60 C12 -178.0(2) . . . . ?
C40 C44 C60 C20 -176.0(2) . . . . ?
C43 C44 C60 C20 4.3(4) . . . . ?
C22 C12 C60 C44 -178.4(2) . . . . ?
N3 C12 C60 C44 0.1(3) . . . . ?
C22 C12 C60 C20 -0.6(4) . . . . ?
N3 C12 C60 C20 178.0(2) . . . . ?
C61 C20 C60 C44 96.6(3) . . . . ?
C61 C20 C60 C12 -80.8(3) . . . . ?
